data_4103190
loop_
_publ_author_name
'Conor S. Smith'
'Charles W. Branham'
'Brian J. Marquardt'
'Kent R. Mann'

_publ_section_title
;
 Oxygen Gas Sensing by Luminescence Quenching in Crystals of
 Cu(xantphos)(phen)+ Complexes
;
_journal_name_full 'Journal of the American Chemical Society'
_journal_page_first 14079
_journal_page_last 14085
_journal_paper_doi 10.1021/ja103112m
_journal_volume 132
_journal_year 2010
_chemical_formula_moiety 'C57 H52 Cu N2 O P2, C24 B F20'
_chemical_formula_sum 'C81 H52 B Cu F20 N2 O P2'
_chemical_formula_weight 1585.54
_chemical_name_systematic
; 
 ? 
;
_space_group_IT_number 2
_symmetry_cell_setting triclinic
_symmetry_space_group_name_Hall '-P 1'
_symmetry_space_group_name_H-M 'P -1'
_atom_sites_solution_hydrogens geom
_atom_sites_solution_primary direct
_atom_sites_solution_secondary difmap
_audit_creation_method SHELXL-97
_cell_angle_alpha 76.694(2)
_cell_angle_beta 73.782(2)
_cell_angle_gamma 88.210(2)
_cell_formula_units_Z 2
_cell_length_a 11.0860(12)
_cell_length_b 17.2010(18)
_cell_length_c 19.803(2)
_cell_measurement_reflns_used 3692
_cell_measurement_temperature 173(2)
_cell_measurement_theta_max 22.59
_cell_measurement_theta_min 2.23
_cell_volume 3526.4(6)
_computing_cell_refinement 'SAINT, Bruker'
_computing_data_collection 'SMART, Bruker'
_computing_data_reduction 'SAINt, Bruker'
_computing_molecular_graphics 'SHELXTL, Bruker'
_computing_publication_material 'Bruker SHELXTL'
_computing_structure_refinement 'SHELXL-97 (Sheldrick, 1997)'
_computing_structure_solution 'SHELXS-97 (Sheldrick, 1990)'
_diffrn_ambient_temperature 173(2)
_diffrn_measured_fraction_theta_full 0.995
_diffrn_measured_fraction_theta_max 0.995
_diffrn_measurement_device_type 'Bruker SMART Platform CCD'
_diffrn_measurement_method 'area detector, omega scans per phi'
_diffrn_radiation_monochromator graphite
_diffrn_radiation_source 'normal-focus sealed tube'
_diffrn_radiation_type MoK\a
_diffrn_radiation_wavelength 0.71069
_diffrn_reflns_av_R_equivalents 0.0432
_diffrn_reflns_av_sigmaI/netI 0.0549
_diffrn_reflns_limit_h_max 13
_diffrn_reflns_limit_h_min -13
_diffrn_reflns_limit_k_max 20
_diffrn_reflns_limit_k_min -20
_diffrn_reflns_limit_l_max 23
_diffrn_reflns_limit_l_min -23
_diffrn_reflns_number 34822
_diffrn_reflns_theta_full 25.05
_diffrn_reflns_theta_max 25.05
_diffrn_reflns_theta_min 1.10
_exptl_absorpt_coefficient_mu 0.458
_exptl_absorpt_correction_T_max 0.995
_exptl_absorpt_correction_T_min 0.872
_exptl_absorpt_correction_type multi-scan
_exptl_absorpt_process_details 'SADABS, R. Blessing, 1995'
_exptl_crystal_colour yellow
_exptl_crystal_density_diffrn 1.493
_exptl_crystal_density_method 'not measured'
_exptl_crystal_description plate
_exptl_crystal_F_000 1608
_exptl_crystal_size_max 0.05
_exptl_crystal_size_mid 0.045
_exptl_crystal_size_min 0.005
_refine_diff_density_max 0.722
_refine_diff_density_min -0.519
_refine_diff_density_rms 0.059
_refine_ls_extinction_method none
_refine_ls_goodness_of_fit_ref 1.063
_refine_ls_hydrogen_treatment riding
_refine_ls_matrix_type full
_refine_ls_number_parameters 979
_refine_ls_number_reflns 12443
_refine_ls_number_restraints 0
_refine_ls_restrained_S_all 1.063
_refine_ls_R_factor_all 0.0903
_refine_ls_R_factor_gt 0.0455
_refine_ls_shift/su_max 0.001
_refine_ls_shift/su_mean 0.000
_refine_ls_structure_factor_coef Fsqd
_refine_ls_weighting_details 'calc w=1/[\s^2^(Fo^2^)+(0.0531P)^2^+2.1772P] where P=(Fo^2^+2Fc^2^)/3'
_refine_ls_weighting_scheme calc
_refine_ls_wR_factor_gt 0.1051
_refine_ls_wR_factor_ref 0.1279
_reflns_number_gt 8100
_reflns_number_total 12443
_reflns_threshold_expression >2sigma(I)
_cod_data_source_file ja103112m_si_003.cif
_cod_data_source_block 09096a
_cod_database_code 4103190

loop_
_symmetry_equiv_pos_as_xyz
'x, y, z'
'-x, -y, -z'

loop_
_atom_site_label
_atom_site_type_symbol
_atom_site_fract_x
_atom_site_fract_y
_atom_site_fract_z
_atom_site_U_iso_or_equiv
_atom_site_adp_type
_atom_site_occupancy
_atom_site_symmetry_multiplicity
_atom_site_calc_flag
_atom_site_refinement_flags
O1 O 0.51461(19) 0.95574(12) 0.23914(11) 0.0305(5) Uani 1 1 d .
B1 B 0.8991(4) 0.3158(2) 0.2273(2) 0.0356(9) Uani 1 1 d .
Cu1 Cu 0.52253(4) 0.76516(2) 0.27522(2) 0.03648(13) Uani 1 1 d .
P1 P 0.41419(8) 0.82885(5) 0.19632(5) 0.0317(2) Uani 1 1 d .
P2 P 0.67627(8) 0.83451(5) 0.29248(5) 0.0303(2) Uani 1 1 d .
F1 F 0.66169(19) 0.36047(12) 0.17548(11) 0.0492(5) Uani 1 1 d .
F2 F 0.6117(2) 0.31645(15) 0.06697(12) 0.0635(6) Uani 1 1 d .
F3 F 0.7697(2) 0.22227(16) -0.00847(12) 0.0725(7) Uani 1 1 d .
F4 F 0.9848(2) 0.17487(13) 0.02721(12) 0.0642(6) Uani 1 1 d .
F5 F 1.03544(19) 0.21399(12) 0.13864(11) 0.0495(5) Uani 1 1 d .
F6 F 0.8844(2) 0.46273(11) 0.12880(11) 0.0508(5) Uani 1 1 d .
F7 F 1.0697(3) 0.55599(13) 0.03093(13) 0.0769(8) Uani 1 1 d .
F8 F 1.3140(3) 0.51770(17) 0.01962(16) 0.1016(10) Uani 1 1 d .
F9 F 1.3664(2) 0.38596(19) 0.11179(18) 0.0998(10) Uani 1 1 d .
F10 F 1.1848(2) 0.29195(14) 0.20826(13) 0.0646(6) Uani 1 1 d .
F11 F 0.64783(18) 0.25436(11) 0.30729(11) 0.0469(5) Uani 1 1 d .
F12 F 0.4729(2) 0.31742(14) 0.39907(12) 0.0655(7) Uani 1 1 d .
F13 F 0.5234(2) 0.45678(16) 0.43107(14) 0.0812(8) Uani 1 1 d .
F14 F 0.7512(3) 0.53313(15) 0.36406(15) 0.0852(9) Uani 1 1 d .
F15 F 0.9233(2) 0.47446(12) 0.26885(12) 0.0584(6) Uani 1 1 d .
F16 F 0.8387(2) 0.13428(11) 0.25819(12) 0.0515(5) Uani 1 1 d .
F17 F 0.9028(2) 0.02354(13) 0.35764(14) 0.0700(7) Uani 1 1 d .
F18 F 1.0275(3) 0.06347(17) 0.44551(14) 0.0878(9) Uani 1 1 d .
F19 F 1.0870(3) 0.21942(17) 0.43113(13) 0.0827(8) Uani 1 1 d .
F20 F 1.0268(2) 0.33255(13) 0.33127(12) 0.0605(6) Uani 1 1 d .
N1 N 0.3788(3) 0.70647(17) 0.36718(17) 0.0437(8) Uani 1 1 d .
N2 N 0.5267(3) 0.64895(17) 0.25526(19) 0.0490(8) Uani 1 1 d .
C1 C 0.3105(4) 0.7343(2) 0.4228(2) 0.0493(10) Uani 1 1 d .
C2 C 0.2122(4) 0.6868(3) 0.4773(2) 0.0655(12) Uani 1 1 d .
H2A H 0.1666 0.7067 0.5177 0.079 Uiso 1 1 calc R
C3 C 0.1832(4) 0.6129(3) 0.4715(3) 0.0697(14) Uani 1 1 d .
H3A H 0.1165 0.5815 0.5077 0.084 Uiso 1 1 calc R
C4 C 0.2499(4) 0.5831(2) 0.4134(3) 0.0608(12) Uani 1 1 d .
C5 C 0.3511(4) 0.6311(2) 0.3617(2) 0.0514(11) Uani 1 1 d .
C6 C 0.2209(5) 0.5072(3) 0.4005(3) 0.0789(16) Uani 1 1 d .
H6A H 0.1512 0.4750 0.4331 0.095 Uiso 1 1 calc R
C7 C 0.2914(5) 0.4817(3) 0.3429(3) 0.0761(15) Uani 1 1 d .
H7A H 0.2703 0.4314 0.3363 0.091 Uiso 1 1 calc R
C8 C 0.4265(4) 0.6027(2) 0.3019(2) 0.0522(11) Uani 1 1 d .
C9 C 0.3948(5) 0.5266(2) 0.2922(3) 0.0663(13) Uani 1 1 d .
C10 C 0.4724(5) 0.5022(3) 0.2332(3) 0.0793(15) Uani 1 1 d .
H10A H 0.4547 0.4522 0.2246 0.095 Uiso 1 1 calc R
C11 C 0.5726(5) 0.5475(3) 0.1874(3) 0.0746(14) Uani 1 1 d .
H11A H 0.6251 0.5293 0.1477 0.090 Uiso 1 1 calc R
C12 C 0.5985(4) 0.6228(2) 0.1995(3) 0.0551(11) Uani 1 1 d .
C13 C 0.3397(4) 0.8174(2) 0.4259(2) 0.0521(10) Uani 1 1 d .
H13A H 0.4116 0.8395 0.3828 0.063 Uiso 1 1 calc R
C14 C 0.7111(4) 0.6723(2) 0.1509(3) 0.0619(12) Uani 1 1 d .
H14A H 0.7012 0.7270 0.1605 0.074 Uiso 1 1 calc R
C15 C 0.3822(4) 0.8171(3) 0.4936(2) 0.0709(13) Uani 1 1 d .
H15A H 0.4529 0.7816 0.4947 0.106 Uiso 1 1 calc R
H15B H 0.3123 0.7980 0.5369 0.106 Uiso 1 1 calc R
H15C H 0.4086 0.8714 0.4922 0.106 Uiso 1 1 calc R
C16 C 0.2303(4) 0.8719(3) 0.4221(2) 0.0608(11) Uani 1 1 d .
H16A H 0.2093 0.8743 0.3767 0.091 Uiso 1 1 calc R
H16B H 0.2537 0.9257 0.4239 0.091 Uiso 1 1 calc R
H16C H 0.1572 0.8509 0.4630 0.091 Uiso 1 1 calc R
C17 C 0.8303(5) 0.6385(3) 0.1711(3) 0.0912(18) Uani 1 1 d .
H17A H 0.8243 0.6419 0.2207 0.137 Uiso 1 1 calc R
H17B H 0.9044 0.6698 0.1378 0.137 Uiso 1 1 calc R
H17C H 0.8378 0.5826 0.1676 0.137 Uiso 1 1 calc R
C18 C 0.7238(5) 0.6813(3) 0.0709(3) 0.0895(16) Uani 1 1 d .
H18A H 0.6434 0.6970 0.0612 0.134 Uiso 1 1 calc R
H18B H 0.7474 0.6302 0.0577 0.134 Uiso 1 1 calc R
H18C H 0.7889 0.7224 0.0422 0.134 Uiso 1 1 calc R
C19 C 0.3291(3) 0.91703(18) 0.21641(17) 0.0308(7) Uani 1 1 d .
C20 C 0.2077(3) 0.9348(2) 0.21195(18) 0.0384(8) Uani 1 1 d .
H20A H 0.1616 0.8988 0.1977 0.046 Uiso 1 1 calc R
C21 C 0.1532(3) 1.0045(2) 0.22812(19) 0.0424(9) Uani 1 1 d .
H21A H 0.0705 1.0160 0.2246 0.051 Uiso 1 1 calc R
C22 C 0.2184(3) 1.0573(2) 0.24924(19) 0.0401(8) Uani 1 1 d .
H22A H 0.1796 1.1046 0.2603 0.048 Uiso 1 1 calc R
C23 C 0.3397(3) 1.04250(18) 0.25466(16) 0.0313(7) Uani 1 1 d .
C24 C 0.3919(3) 0.97263(18) 0.23727(17) 0.0302(7) Uani 1 1 d .
C25 C 0.6236(3) 0.92289(18) 0.32858(17) 0.0305(7) Uani 1 1 d .
C26 C 0.6534(3) 0.9405(2) 0.38695(18) 0.0394(8) Uani 1 1 d .
H26A H 0.7061 0.9064 0.4102 0.047 Uiso 1 1 calc R
C27 C 0.6069(3) 1.0075(2) 0.41167(19) 0.0439(9) Uani 1 1 d .
H27A H 0.6273 1.0186 0.4521 0.053 Uiso 1 1 calc R
C28 C 0.5311(3) 1.0585(2) 0.37829(19) 0.0407(9) Uani 1 1 d .
H28A H 0.5007 1.1045 0.3958 0.049 Uiso 1 1 calc R
C29 C 0.4987(3) 1.04328(19) 0.31925(17) 0.0318(7) Uani 1 1 d .
C30 C 0.5455(3) 0.97470(19) 0.29696(16) 0.0298(7) Uani 1 1 d .
C31 C 0.4209(3) 1.09727(19) 0.27637(18) 0.0362(8) Uani 1 1 d .
C32 C 0.3412(4) 1.1530(2) 0.3199(2) 0.0503(10) Uani 1 1 d .
H32A H 0.2877 1.1212 0.3655 0.075 Uiso 1 1 calc R
H32B H 0.2884 1.1841 0.2919 0.075 Uiso 1 1 calc R
H32C H 0.3965 1.1894 0.3301 0.075 Uiso 1 1 calc R
C33 C 0.5119(4) 1.1478(2) 0.2071(2) 0.0482(10) Uani 1 1 d .
H33A H 0.5620 1.1122 0.1788 0.072 Uiso 1 1 calc R
H33B H 0.5679 1.1809 0.2204 0.072 Uiso 1 1 calc R
H33C H 0.4635 1.1823 0.1783 0.072 Uiso 1 1 calc R
C34 C 0.4973(3) 0.86481(18) 0.10061(18) 0.0342(8) Uani 1 1 d .
C35 C 0.4324(4) 0.8823(2) 0.04812(19) 0.0446(9) Uani 1 1 d .
H35A H 0.3433 0.8768 0.0621 0.054 Uiso 1 1 calc R
C36 C 0.4967(5) 0.9074(2) -0.0236(2) 0.0594(11) Uani 1 1 d .
H36A H 0.4521 0.9190 -0.0592 0.071 Uiso 1 1 calc R
C37 C 0.6254(5) 0.9159(2) -0.0441(2) 0.0618(12) Uani 1 1 d .
H37A H 0.6697 0.9323 -0.0939 0.074 Uiso 1 1 calc R
C38 C 0.6909(4) 0.9008(2) 0.0072(2) 0.0585(11) Uani 1 1 d .
H38A H 0.7799 0.9077 -0.0071 0.070 Uiso 1 1 calc R
C39 C 0.6262(3) 0.8754(2) 0.0800(2) 0.0433(9) Uani 1 1 d .
H39A H 0.6709 0.8654 0.1155 0.052 Uiso 1 1 calc R
C40 C 0.2958(3) 0.75673(19) 0.19779(19) 0.0376(8) Uani 1 1 d .
C41 C 0.1886(3) 0.7380(2) 0.2558(2) 0.0450(9) Uani 1 1 d .
H41A H 0.1692 0.7695 0.2907 0.054 Uiso 1 1 calc R
C42 C 0.1093(4) 0.6737(2) 0.2632(3) 0.0581(11) Uani 1 1 d .
H42A H 0.0357 0.6616 0.3029 0.070 Uiso 1 1 calc R
C43 C 0.1380(4) 0.6277(2) 0.2129(3) 0.0660(13) Uani 1 1 d .
H43A H 0.0841 0.5835 0.2182 0.079 Uiso 1 1 calc R
C44 C 0.2439(5) 0.6450(2) 0.1550(3) 0.0640(12) Uani 1 1 d .
H44A H 0.2626 0.6129 0.1205 0.077 Uiso 1 1 calc R
C45 C 0.3234(4) 0.7095(2) 0.1472(2) 0.0482(10) Uani 1 1 d .
H45A H 0.3966 0.7213 0.1074 0.058 Uiso 1 1 calc R
C46 C 0.8091(3) 0.87534(19) 0.21468(17) 0.0322(8) Uani 1 1 d .
C47 C 0.8987(3) 0.8230(2) 0.18878(18) 0.0389(8) Uani 1 1 d .
H47A H 0.8909 0.7683 0.2135 0.047 Uiso 1 1 calc R
C48 C 0.9977(4) 0.8480(2) 0.1288(2) 0.0476(10) Uani 1 1 d .
H48A H 1.0572 0.8108 0.1120 0.057 Uiso 1 1 calc R
C49 C 1.0108(4) 0.9275(3) 0.0927(2) 0.0544(11) Uani 1 1 d .
H49A H 1.0791 0.9452 0.0508 0.065 Uiso 1 1 calc R
C50 C 0.9241(4) 0.9809(2) 0.1178(2) 0.0542(10) Uani 1 1 d .
H50A H 0.9337 1.0357 0.0933 0.065 Uiso 1 1 calc R
C51 C 0.8234(3) 0.9555(2) 0.17831(19) 0.0415(9) Uani 1 1 d .
H51A H 0.7641 0.9928 0.1950 0.050 Uiso 1 1 calc R
C52 C 0.7547(3) 0.77862(19) 0.35717(17) 0.0322(7) Uani 1 1 d .
C53 C 0.6979(3) 0.70740(19) 0.40202(18) 0.0364(8) Uani 1 1 d .
H53A H 0.6221 0.6881 0.3971 0.044 Uiso 1 1 calc R
C54 C 0.7513(4) 0.6641(2) 0.45404(19) 0.0456(9) Uani 1 1 d .
H54A H 0.7117 0.6156 0.4850 0.055 Uiso 1 1 calc R
C55 C 0.8610(4) 0.6913(2) 0.4607(2) 0.0472(9) Uani 1 1 d .
H55A H 0.8968 0.6618 0.4967 0.057 Uiso 1 1 calc R
C56 C 0.9200(3) 0.7614(2) 0.41568(19) 0.0457(9) Uani 1 1 d .
H56A H 0.9965 0.7797 0.4204 0.055 Uiso 1 1 calc R
C57 C 0.8676(3) 0.8050(2) 0.36357(19) 0.0382(8) Uani 1 1 d .
H57A H 0.9087 0.8529 0.3322 0.046 Uiso 1 1 calc R
C58 C 0.8493(3) 0.28744(18) 0.16557(18) 0.0351(8) Uani 1 1 d .
C59 C 0.7448(3) 0.3122(2) 0.14209(19) 0.0383(8) Uani 1 1 d .
C60 C 0.7162(3) 0.2914(2) 0.0850(2) 0.0445(9) Uani 1 1 d .
C61 C 0.7962(4) 0.2442(2) 0.0469(2) 0.0477(9) Uani 1 1 d .
C62 C 0.9028(4) 0.2196(2) 0.06610(19) 0.0459(9) Uani 1 1 d .
C63 C 0.9270(3) 0.2403(2) 0.12333(19) 0.0389(8) Uani 1 1 d .
C64 C 1.0232(3) 0.3733(2) 0.17552(18) 0.0380(8) Uani 1 1 d .
C65 C 1.0042(4) 0.4416(2) 0.1267(2) 0.0442(9) Uani 1 1 d .
C66 C 1.0974(5) 0.4901(2) 0.0755(2) 0.0579(11) Uani 1 1 d .
C67 C 1.2195(5) 0.4718(3) 0.0696(2) 0.0676(13) Uani 1 1 d .
C68 C 1.2459(4) 0.4057(3) 0.1160(3) 0.0650(12) Uani 1 1 d .
C69 C 1.1487(4) 0.3582(2) 0.1665(2) 0.0511(10) Uani 1 1 d .
C70 C 0.7934(3) 0.36235(19) 0.27978(18) 0.0375(8) Uani 1 1 d .
C71 C 0.6765(3) 0.3260(2) 0.31761(19) 0.0400(8) Uani 1 1 d .
C72 C 0.5858(4) 0.3563(2) 0.3661(2) 0.0502(10) Uani 1 1 d .
C73 C 0.6098(4) 0.4262(3) 0.3824(2) 0.0549(10) Uani 1 1 d .
C74 C 0.7232(4) 0.4645(2) 0.3488(2) 0.0558(11) Uani 1 1 d .
C75 C 0.8123(4) 0.4327(2) 0.2984(2) 0.0466(9) Uani 1 1 d .
C76 C 0.9329(3) 0.2405(2) 0.28676(18) 0.0376(8) Uani 1 1 d .
C77 C 0.9011(3) 0.1599(2) 0.29868(19) 0.0414(9) Uani 1 1 d .
C78 C 0.9321(4) 0.1006(2) 0.3512(2) 0.0524(10) Uani 1 1 d .
C79 C 0.9941(4) 0.1203(3) 0.3953(2) 0.0576(11) Uani 1 1 d .
C80 C 1.0253(4) 0.1989(3) 0.3877(2) 0.0566(11) Uani 1 1 d .
C81 C 0.9937(4) 0.2560(2) 0.3350(2) 0.0476(9) Uani 1 1 d .

loop_
_atom_site_aniso_label
_atom_site_aniso_U_11
_atom_site_aniso_U_22
_atom_site_aniso_U_33
_atom_site_aniso_U_23
_atom_site_aniso_U_13
_atom_site_aniso_U_12
O1 0.0296(12) 0.0308(12) 0.0346(12) -0.0095(10) -0.0133(10) 0.0016(9)
B1 0.040(2) 0.029(2) 0.036(2) -0.0105(17) -0.0071(18) 0.0050(17)
Cu1 0.0408(3) 0.0272(2) 0.0455(3) -0.00412(18) -0.0217(2) -0.00171(18)
P1 0.0359(5) 0.0264(4) 0.0369(5) -0.0066(4) -0.0169(4) -0.0017(4)
P2 0.0312(5) 0.0282(4) 0.0334(5) -0.0060(4) -0.0127(4) -0.0005(4)
F1 0.0462(12) 0.0504(13) 0.0512(13) -0.0152(10) -0.0128(10) 0.0150(10)
F2 0.0526(14) 0.0797(17) 0.0598(15) -0.0079(13) -0.0250(12) 0.0026(12)
F3 0.0827(18) 0.0948(19) 0.0542(15) -0.0352(14) -0.0266(13) -0.0036(15)
F4 0.0802(17) 0.0591(14) 0.0581(14) -0.0331(12) -0.0126(13) 0.0161(13)
F5 0.0540(13) 0.0466(12) 0.0507(13) -0.0182(10) -0.0151(11) 0.0179(10)
F6 0.0618(14) 0.0311(11) 0.0557(13) -0.0059(10) -0.0143(11) 0.0076(10)
F7 0.109(2) 0.0370(13) 0.0649(16) 0.0069(12) -0.0059(15) -0.0103(13)
F8 0.086(2) 0.0791(19) 0.101(2) -0.0034(17) 0.0262(17) -0.0355(16)
F9 0.0459(16) 0.108(2) 0.128(3) -0.020(2) -0.0007(16) -0.0073(15)
F10 0.0441(13) 0.0689(16) 0.0735(16) -0.0071(13) -0.0130(12) 0.0107(12)
F11 0.0467(12) 0.0390(11) 0.0517(13) -0.0138(10) -0.0046(10) -0.0082(9)
F12 0.0475(14) 0.0748(16) 0.0618(15) -0.0173(13) 0.0057(12) 0.0004(12)
F13 0.0764(18) 0.0872(19) 0.0766(18) -0.0474(15) 0.0055(14) 0.0179(15)
F14 0.102(2) 0.0614(16) 0.096(2) -0.0558(15) -0.0035(16) 0.0004(15)
F15 0.0610(14) 0.0428(12) 0.0713(15) -0.0280(11) -0.0051(12) -0.0106(11)
F16 0.0548(13) 0.0328(11) 0.0651(14) -0.0090(10) -0.0156(11) -0.0007(10)
F17 0.0574(15) 0.0367(13) 0.0915(18) 0.0123(12) -0.0037(13) 0.0024(11)
F18 0.0898(19) 0.089(2) 0.0595(16) 0.0250(14) -0.0169(14) 0.0188(16)
F19 0.097(2) 0.108(2) 0.0545(15) -0.0199(15) -0.0407(15) 0.0202(17)
F20 0.0726(16) 0.0591(15) 0.0614(15) -0.0253(12) -0.0286(13) 0.0036(12)
N1 0.0416(18) 0.0367(17) 0.052(2) 0.0085(15) -0.0264(16) -0.0081(14)
N2 0.051(2) 0.0332(17) 0.073(2) -0.0091(17) -0.0363(18) 0.0076(15)
C1 0.039(2) 0.056(3) 0.046(2) 0.007(2) -0.0143(19) -0.0069(19)
C2 0.049(3) 0.071(3) 0.061(3) 0.010(2) -0.009(2) -0.011(2)
C3 0.049(3) 0.058(3) 0.082(4) 0.025(3) -0.017(3) -0.013(2)
C4 0.052(3) 0.040(2) 0.083(3) 0.018(2) -0.031(3) -0.010(2)
C5 0.047(2) 0.034(2) 0.071(3) 0.013(2) -0.033(2) -0.0057(18)
C6 0.066(3) 0.039(3) 0.124(5) 0.019(3) -0.044(3) -0.019(2)
C7 0.079(4) 0.030(2) 0.122(5) 0.001(3) -0.046(3) -0.009(2)
C8 0.056(3) 0.0267(19) 0.079(3) 0.006(2) -0.040(2) -0.0049(18)
C9 0.070(3) 0.032(2) 0.105(4) -0.003(2) -0.048(3) 0.001(2)
C10 0.095(4) 0.042(3) 0.119(5) -0.024(3) -0.055(4) 0.006(3)
C11 0.090(4) 0.039(2) 0.110(4) -0.024(3) -0.048(3) 0.011(3)
C12 0.062(3) 0.037(2) 0.080(3) -0.020(2) -0.038(3) 0.015(2)
C13 0.043(2) 0.065(3) 0.039(2) -0.0041(19) -0.0005(18) -0.013(2)
C14 0.068(3) 0.043(2) 0.085(3) -0.035(2) -0.024(3) 0.018(2)
C15 0.059(3) 0.099(4) 0.056(3) -0.021(3) -0.014(2) -0.002(3)
C16 0.050(3) 0.065(3) 0.054(3) -0.001(2) -0.003(2) -0.005(2)
C17 0.074(3) 0.052(3) 0.172(6) -0.055(3) -0.052(4) 0.027(3)
C18 0.109(4) 0.075(3) 0.087(4) -0.045(3) -0.012(3) 0.007(3)
C19 0.0327(18) 0.0291(17) 0.0311(18) -0.0023(14) -0.0133(15) 0.0000(14)
C20 0.037(2) 0.040(2) 0.040(2) -0.0085(16) -0.0143(16) -0.0010(16)
C21 0.034(2) 0.048(2) 0.048(2) -0.0119(18) -0.0156(17) 0.0068(17)
C22 0.038(2) 0.039(2) 0.044(2) -0.0111(17) -0.0115(17) 0.0071(16)
C23 0.0333(19) 0.0300(18) 0.0274(18) -0.0031(14) -0.0061(15) -0.0016(14)
C24 0.0309(18) 0.0295(17) 0.0297(18) -0.0048(14) -0.0090(14) 0.0009(14)
C25 0.0279(17) 0.0308(17) 0.0330(18) -0.0075(14) -0.0083(15) -0.0027(14)
C26 0.040(2) 0.044(2) 0.038(2) -0.0115(17) -0.0150(17) 0.0021(16)
C27 0.044(2) 0.060(2) 0.034(2) -0.0211(18) -0.0142(17) 0.0043(19)
C28 0.039(2) 0.042(2) 0.043(2) -0.0226(17) -0.0047(17) 0.0012(16)
C29 0.0291(18) 0.0326(18) 0.0323(18) -0.0097(15) -0.0039(15) -0.0045(14)
C30 0.0279(17) 0.0345(18) 0.0262(17) -0.0079(14) -0.0048(14) -0.0048(14)
C31 0.039(2) 0.0296(18) 0.041(2) -0.0122(15) -0.0095(16) 0.0015(15)
C32 0.057(2) 0.040(2) 0.062(3) -0.0228(19) -0.022(2) 0.0138(18)
C33 0.054(2) 0.038(2) 0.049(2) -0.0013(18) -0.0151(19) -0.0117(18)
C34 0.046(2) 0.0225(16) 0.038(2) -0.0097(14) -0.0161(17) 0.0018(15)
C35 0.061(2) 0.037(2) 0.042(2) -0.0113(17) -0.022(2) 0.0024(18)
C36 0.089(4) 0.054(3) 0.040(2) -0.010(2) -0.028(2) 0.003(2)
C37 0.091(4) 0.050(3) 0.035(2) -0.0059(19) -0.005(2) 0.002(2)
C38 0.056(3) 0.052(3) 0.057(3) -0.010(2) -0.001(2) 0.006(2)
C39 0.045(2) 0.041(2) 0.043(2) -0.0089(17) -0.0103(18) 0.0041(17)
C40 0.044(2) 0.0260(17) 0.047(2) -0.0016(16) -0.0245(18) -0.0032(15)
C41 0.043(2) 0.036(2) 0.058(2) -0.0005(18) -0.026(2) -0.0050(17)
C42 0.047(2) 0.045(2) 0.079(3) 0.006(2) -0.027(2) -0.0090(19)
C43 0.065(3) 0.040(2) 0.103(4) -0.002(3) -0.048(3) -0.015(2)
C44 0.079(3) 0.040(2) 0.090(4) -0.019(2) -0.045(3) -0.008(2)
C45 0.055(2) 0.035(2) 0.061(3) -0.0100(19) -0.028(2) -0.0052(18)
C46 0.0341(18) 0.0367(19) 0.0300(18) -0.0088(15) -0.0147(15) -0.0012(15)
C47 0.044(2) 0.040(2) 0.038(2) -0.0147(16) -0.0165(18) 0.0039(17)
C48 0.044(2) 0.062(3) 0.039(2) -0.022(2) -0.0085(19) 0.0065(19)
C49 0.051(2) 0.077(3) 0.034(2) -0.012(2) -0.0081(19) -0.009(2)
C50 0.058(3) 0.043(2) 0.052(3) 0.0004(19) -0.007(2) -0.009(2)
C51 0.042(2) 0.036(2) 0.042(2) -0.0045(17) -0.0074(17) -0.0033(16)
C52 0.0320(18) 0.0339(18) 0.0311(18) -0.0080(15) -0.0091(15) 0.0001(15)
C53 0.0341(19) 0.0360(19) 0.040(2) -0.0084(16) -0.0123(16) -0.0037(15)
C54 0.052(2) 0.040(2) 0.042(2) 0.0012(17) -0.0179(19) -0.0032(18)
C55 0.054(2) 0.047(2) 0.042(2) 0.0009(18) -0.0236(19) -0.0004(19)
C56 0.038(2) 0.055(2) 0.048(2) -0.0053(19) -0.0231(18) -0.0056(18)
C57 0.0351(19) 0.0374(19) 0.041(2) -0.0059(16) -0.0116(16) -0.0025(16)
C58 0.040(2) 0.0233(17) 0.0369(19) -0.0065(15) -0.0035(16) -0.0012(15)
C59 0.037(2) 0.0334(19) 0.039(2) -0.0051(16) -0.0037(17) -0.0011(16)
C60 0.042(2) 0.045(2) 0.042(2) 0.0004(18) -0.0123(18) -0.0072(18)
C61 0.058(3) 0.051(2) 0.038(2) -0.0141(18) -0.0148(19) -0.009(2)
C62 0.059(3) 0.038(2) 0.039(2) -0.0182(17) -0.0042(19) 0.0016(18)
C63 0.042(2) 0.0335(19) 0.040(2) -0.0104(16) -0.0092(17) 0.0048(16)
C64 0.044(2) 0.0318(19) 0.038(2) -0.0138(16) -0.0058(17) -0.0010(16)
C65 0.050(2) 0.032(2) 0.048(2) -0.0133(17) -0.0058(19) -0.0018(18)
C66 0.079(3) 0.034(2) 0.052(3) -0.0040(19) -0.007(2) -0.008(2)
C67 0.067(3) 0.054(3) 0.064(3) -0.007(2) 0.009(2) -0.025(2)
C68 0.037(2) 0.071(3) 0.078(3) -0.022(3) 0.002(2) -0.008(2)
C69 0.052(3) 0.045(2) 0.052(2) -0.0073(19) -0.011(2) 0.0025(19)
C70 0.043(2) 0.0303(18) 0.039(2) -0.0109(16) -0.0100(17) 0.0063(16)
C71 0.043(2) 0.036(2) 0.040(2) -0.0095(16) -0.0083(17) 0.0008(16)
C72 0.043(2) 0.053(2) 0.047(2) -0.011(2) -0.0019(19) 0.0010(19)
C73 0.056(3) 0.058(3) 0.047(2) -0.023(2) 0.000(2) 0.011(2)
C74 0.071(3) 0.040(2) 0.064(3) -0.032(2) -0.016(2) 0.009(2)
C75 0.052(2) 0.038(2) 0.049(2) -0.0146(18) -0.0076(19) -0.0028(18)
C76 0.0357(19) 0.036(2) 0.037(2) -0.0087(16) -0.0030(16) 0.0036(15)
C77 0.036(2) 0.039(2) 0.042(2) -0.0052(17) -0.0027(17) 0.0046(16)
C78 0.040(2) 0.043(2) 0.055(3) 0.0016(19) 0.007(2) 0.0081(18)
C79 0.054(3) 0.059(3) 0.040(2) 0.013(2) -0.003(2) 0.012(2)
C80 0.053(3) 0.081(3) 0.033(2) -0.010(2) -0.011(2) 0.008(2)
C81 0.052(2) 0.048(2) 0.041(2) -0.0131(18) -0.0075(19) 0.0039(19)

loop_
_atom_type_symbol
_atom_type_description
_atom_type_scat_dispersion_real
_atom_type_scat_dispersion_imag
_atom_type_scat_source
C C 0.0033 0.0016 'International Tables Vol C Tables 4.2.6.8 and 6.1.1.4'
H H 0.0000 0.0000 'International Tables Vol C Tables 4.2.6.8 and 6.1.1.4'
B B 0.0013 0.0007 'International Tables Vol C Tables 4.2.6.8 and 6.1.1.4'
N N 0.0061 0.0033 'International Tables Vol C Tables 4.2.6.8 and 6.1.1.4'
O O 0.0106 0.0060 'International Tables Vol C Tables 4.2.6.8 and 6.1.1.4'
F F 0.0171 0.0103 'International Tables Vol C Tables 4.2.6.8 and 6.1.1.4'
P P 0.1023 0.0942 'International Tables Vol C Tables 4.2.6.8 and 6.1.1.4'
Cu Cu 0.3201 1.2651 'International Tables Vol C Tables 4.2.6.8 and 6.1.1.4'

loop_
_geom_angle_atom_site_label_1
_geom_angle_atom_site_label_2
_geom_angle_atom_site_label_3
_geom_angle
C30 O1 C24 114.1(2)
C58 B1 C76 113.3(3)
C58 B1 C70 114.1(3)
C76 B1 C70 102.0(3)
C58 B1 C64 100.5(3)
C76 B1 C64 113.7(3)
C70 B1 C64 113.8(3)
N2 Cu1 N1 80.08(13)
N2 Cu1 P2 128.76(9)
N1 Cu1 P2 118.37(8)
N2 Cu1 P1 99.70(8)
N1 Cu1 P1 103.63(8)
P2 Cu1 P1 118.42(3)
C40 P1 C19 105.96(15)
C40 P1 C34 104.68(15)
C19 P1 C34 101.46(14)
C40 P1 Cu1 106.52(11)
C19 P1 Cu1 117.27(10)
C34 P1 Cu1 119.63(11)
C52 P2 C46 102.02(15)
C52 P2 C25 102.77(14)
C46 P2 C25 102.31(14)
C52 P2 Cu1 114.78(11)
C46 P2 Cu1 118.30(10)
C25 P2 Cu1 114.55(10)
C1 N1 C5 119.2(3)
C1 N1 Cu1 129.5(2)
C5 N1 Cu1 111.0(3)
C12 N2 C8 119.6(3)
C12 N2 Cu1 128.8(3)
C8 N2 Cu1 110.7(3)
N1 C1 C2 121.0(4)
N1 C1 C13 118.0(3)
C2 C1 C13 120.9(4)
C3 C2 C1 119.9(5)
C2 C3 C4 120.4(4)
C3 C4 C5 117.9(4)
C3 C4 C6 124.2(4)
C5 C4 C6 117.9(5)
N1 C5 C4 121.4(4)
N1 C5 C8 117.9(3)
C4 C5 C8 120.7(4)
C7 C6 C4 120.8(5)
C6 C7 C9 122.7(4)
N2 C8 C5 119.0(3)
N2 C8 C9 121.8(4)
C5 C8 C9 119.1(4)
C10 C9 C7 125.0(5)
C10 C9 C8 116.3(4)
C7 C9 C8 118.7(5)
C11 C10 C9 121.9(4)
C10 C11 C12 119.2(5)
N2 C12 C11 121.1(4)
N2 C12 C14 119.0(3)
C11 C12 C14 119.8(4)
C1 C13 C16 112.2(3)
C1 C13 C15 110.9(3)
C16 C13 C15 111.1(4)
C12 C14 C18 113.5(4)
C12 C14 C17 109.7(4)
C18 C14 C17 111.9(4)
C20 C19 C24 116.8(3)
C20 C19 P1 126.0(2)
C24 C19 P1 117.1(2)
C21 C20 C19 120.6(3)
C22 C21 C20 120.5(3)
C21 C22 C23 121.2(3)
C22 C23 C24 116.8(3)
C22 C23 C31 125.5(3)
C24 C23 C31 117.6(3)
O1 C24 C23 119.6(3)
O1 C24 C19 116.4(3)
C23 C24 C19 124.0(3)
C26 C25 C30 117.3(3)
C26 C25 P2 124.3(3)
C30 C25 P2 118.3(2)
C27 C26 C25 120.4(3)
C28 C27 C26 120.8(3)
C27 C28 C29 120.8(3)
C30 C29 C28 116.5(3)
C30 C29 C31 118.3(3)
C28 C29 C31 125.2(3)
C29 C30 C25 124.1(3)
C29 C30 O1 119.1(3)
C25 C30 O1 116.8(3)
C29 C31 C23 106.8(3)
C29 C31 C32 111.8(3)
C23 C31 C32 111.8(3)
C29 C31 C33 108.2(3)
C23 C31 C33 108.7(3)
C32 C31 C33 109.3(3)
C39 C34 C35 119.4(3)
C39 C34 P1 119.4(3)
C35 C34 P1 121.2(3)
C36 C35 C34 120.3(4)
C37 C36 C35 120.0(4)
C36 C37 C38 120.4(4)
C37 C38 C39 119.7(4)
C34 C39 C38 120.0(4)
C41 C40 C45 118.9(3)
C41 C40 P1 120.7(3)
C45 C40 P1 119.4(3)
C40 C41 C42 120.8(4)
C43 C42 C41 119.6(4)
C42 C43 C44 120.7(4)
C43 C44 C45 119.9(4)
C44 C45 C40 120.2(4)
C47 C46 C51 118.1(3)
C47 C46 P2 118.2(3)
C51 C46 P2 123.6(3)
C48 C47 C46 121.9(3)
C47 C48 C49 119.7(4)
C50 C49 C48 119.6(4)
C49 C50 C51 120.7(4)
C50 C51 C46 120.0(3)
C53 C52 C57 119.2(3)
C53 C52 P2 118.0(2)
C57 C52 P2 122.8(2)
C52 C53 C54 120.3(3)
C55 C54 C53 120.0(3)
C54 C55 C56 120.5(3)
C55 C56 C57 120.0(3)
C56 C57 C52 120.0(3)
C59 C58 C63 112.7(3)
C59 C58 B1 128.2(3)
C63 C58 B1 118.5(3)
F1 C59 C60 115.0(3)
F1 C59 C58 120.5(3)
C60 C59 C58 124.6(3)
F2 C60 C61 120.2(3)
F2 C60 C59 120.6(3)
C61 C60 C59 119.2(3)
F3 C61 C62 120.6(4)
F3 C61 C60 120.3(4)
C62 C61 C60 119.1(3)
C63 C62 F4 120.4(3)
C63 C62 C61 120.1(3)
F4 C62 C61 119.5(3)
C62 C63 F5 116.5(3)
C62 C63 C58 124.3(3)
F5 C63 C58 119.2(3)
C69 C64 C65 112.4(3)
C69 C64 B1 128.6(3)
C65 C64 B1 118.4(3)
F6 C65 C66 116.2(3)
F6 C65 C64 118.6(3)
C66 C65 C64 125.2(4)
F7 C66 C67 119.6(4)
F7 C66 C65 121.0(4)
C67 C66 C65 119.4(4)
F8 C67 C66 121.3(4)
F8 C67 C68 119.9(5)
C66 C67 C68 118.9(4)
F9 C68 C67 120.4(4)
F9 C68 C69 119.9(4)
C67 C68 C69 119.7(4)
F10 C69 C64 120.4(3)
F10 C69 C68 115.1(4)
C64 C69 C68 124.5(4)
C75 C70 C71 112.7(3)
C75 C70 B1 126.6(3)
C71 C70 B1 120.2(3)
F11 C71 C72 116.0(3)
F11 C71 C70 118.9(3)
C72 C71 C70 125.1(3)
F12 C72 C71 120.9(3)
F12 C72 C73 119.5(3)
C71 C72 C73 119.6(4)
F13 C73 C74 120.2(4)
F13 C73 C72 121.0(4)
C74 C73 C72 118.8(4)
F14 C74 C73 120.6(4)
F14 C74 C75 119.4(4)
C73 C74 C75 120.0(3)
F15 C75 C70 120.6(3)
F15 C75 C74 115.6(3)
C70 C75 C74 123.8(4)
C81 C76 C77 113.0(3)
C81 C76 B1 119.2(3)
C77 C76 B1 127.7(3)
F16 C77 C78 115.4(3)
F16 C77 C76 121.1(3)
C78 C77 C76 123.5(4)
F17 C78 C79 119.7(4)
F17 C78 C77 120.2(4)
C79 C78 C77 120.1(4)
F18 C79 C78 120.9(4)
F18 C79 C80 119.6(4)
C78 C79 C80 119.4(4)
F19 C80 C79 120.2(4)
F19 C80 C81 120.8(4)
C79 C80 C81 119.0(4)
F20 C81 C80 115.5(4)
F20 C81 C76 119.5(3)
C80 C81 C76 125.0(4)

loop_
_geom_bond_atom_site_label_1
_geom_bond_atom_site_label_2
_geom_bond_distance
O1 C30 1.390(4)
O1 C24 1.391(4)
B1 C58 1.646(5)
B1 C76 1.648(5)
B1 C70 1.654(5)
B1 C64 1.659(5)
Cu1 N2 2.122(3)
Cu1 N1 2.123(3)
Cu1 P2 2.2551(9)
Cu1 P1 2.2938(9)
P1 C40 1.824(3)
P1 C19 1.824(3)
P1 C34 1.829(3)
P2 C52 1.823(3)
P2 C46 1.826(3)
P2 C25 1.837(3)
F1 C59 1.356(4)
F2 C60 1.336(4)
F3 C61 1.344(4)
F4 C62 1.360(4)
F5 C63 1.359(4)
F6 C65 1.358(4)
F7 C66 1.351(5)
F8 C67 1.347(5)
F9 C68 1.353(5)
F10 C69 1.365(4)
F11 C71 1.356(4)
F12 C72 1.354(4)
F13 C73 1.345(4)
F14 C74 1.350(4)
F15 C75 1.353(4)
F16 C77 1.344(4)
F17 C78 1.344(4)
F18 C79 1.347(4)
F19 C80 1.346(5)
F20 C81 1.359(4)
N1 C1 1.331(5)
N1 C5 1.377(5)
N2 C12 1.331(5)
N2 C8 1.365(5)
C1 C2 1.418(5)
C1 C13 1.494(6)
C2 C3 1.358(6)
C3 C4 1.381(7)
C4 C5 1.419(5)
C4 C6 1.449(6)
C5 C8 1.423(6)
C6 C7 1.347(7)
C7 C9 1.405(7)
C8 C9 1.435(6)
C9 C10 1.388(7)
C10 C11 1.353(7)
C11 C12 1.421(6)
C12 C14 1.492(6)
C13 C16 1.517(6)
C13 C15 1.538(5)
C14 C18 1.522(6)
C14 C17 1.543(6)
C19 C20 1.394(4)
C19 C24 1.398(4)
C20 C21 1.389(5)
C21 C22 1.381(5)
C22 C23 1.390(5)
C23 C24 1.391(4)
C23 C31 1.529(4)
C25 C26 1.385(4)
C25 C30 1.390(4)
C26 C27 1.384(5)
C27 C28 1.382(5)
C28 C29 1.395(4)
C29 C30 1.389(4)
C29 C31 1.524(5)
C31 C32 1.531(5)
C31 C33 1.545(5)
C34 C39 1.378(5)
C34 C35 1.396(5)
C35 C36 1.373(5)
C36 C37 1.372(6)
C37 C38 1.381(6)
C38 C39 1.391(5)
C40 C41 1.388(5)
C40 C45 1.395(5)
C41 C42 1.390(5)
C42 C43 1.375(6)
C43 C44 1.376(6)
C44 C45 1.392(5)
C46 C47 1.390(5)
C46 C51 1.393(5)
C47 C48 1.366(5)
C48 C49 1.380(5)
C49 C50 1.380(6)
C50 C51 1.384(5)
C52 C53 1.386(4)
C52 C57 1.393(4)
C53 C54 1.388(5)
C54 C55 1.367(5)
C55 C56 1.380(5)
C56 C57 1.384(5)
C58 C59 1.385(5)
C58 C63 1.401(5)
C59 C60 1.379(5)
C60 C61 1.370(5)
C61 C62 1.366(5)
C62 C63 1.359(5)
C64 C69 1.376(5)
C64 C65 1.391(5)
C65 C66 1.368(5)
C66 C67 1.360(6)
C67 C68 1.367(6)
C68 C69 1.381(5)
C70 C75 1.382(5)
C70 C71 1.387(5)
C71 C72 1.364(5)
C72 C73 1.367(5)
C73 C74 1.356(6)
C74 C75 1.392(5)
C76 C81 1.387(5)
C76 C77 1.391(5)
C77 C78 1.389(5)
C78 C79 1.354(6)
C79 C80 1.371(6)
C80 C81 1.375(5)

loop_
_geom_torsion_atom_site_label_1
_geom_torsion_atom_site_label_2
_geom_torsion_atom_site_label_3
_geom_torsion_atom_site_label_4
_geom_torsion
N2 Cu1 P1 C40 37.06(16)
N1 Cu1 P1 C40 -44.98(16)
P2 Cu1 P1 C40 -178.39(13)
N2 Cu1 P1 C19 155.46(15)
N1 Cu1 P1 C19 73.42(15)
P2 Cu1 P1 C19 -59.99(12)
N2 Cu1 P1 C34 -81.15(15)
N1 Cu1 P1 C34 -163.20(15)
P2 Cu1 P1 C34 63.40(12)
N2 Cu1 P2 C52 -47.97(17)
N1 Cu1 P2 C52 52.54(15)
P1 Cu1 P2 C52 179.18(12)
N2 Cu1 P2 C46 72.62(17)
N1 Cu1 P2 C46 173.13(15)
P1 Cu1 P2 C46 -60.23(13)
N2 Cu1 P2 C25 -166.57(16)
N1 Cu1 P2 C25 -66.06(15)
P1 Cu1 P2 C25 60.58(12)
N2 Cu1 N1 C1 177.2(3)
P2 Cu1 N1 C1 48.3(3)
P1 Cu1 N1 C1 -85.1(3)
N2 Cu1 N1 C5 -8.3(2)
P2 Cu1 N1 C5 -137.2(2)
P1 Cu1 N1 C5 89.3(2)
N1 Cu1 N2 C12 178.7(3)
P2 Cu1 N2 C12 -62.7(3)
P1 Cu1 N2 C12 76.4(3)
N1 Cu1 N2 C8 10.1(2)
P2 Cu1 N2 C8 128.7(2)
P1 Cu1 N2 C8 -92.2(2)
C5 N1 C1 C2 1.7(5)
Cu1 N1 C1 C2 175.8(3)
C5 N1 C1 C13 -177.8(3)
Cu1 N1 C1 C13 -3.8(5)
N1 C1 C2 C3 -2.7(6)
C13 C1 C2 C3 176.8(4)
C1 C2 C3 C4 0.9(6)
C2 C3 C4 C5 1.8(6)
C2 C3 C4 C6 -176.1(4)
C1 N1 C5 C4 1.1(5)
Cu1 N1 C5 C4 -174.0(3)
C1 N1 C5 C8 -179.5(3)
Cu1 N1 C5 C8 5.4(4)
C3 C4 C5 N1 -2.9(5)
C6 C4 C5 N1 175.2(3)
C3 C4 C5 C8 177.7(4)
C6 C4 C5 C8 -4.2(5)
C3 C4 C6 C7 -179.2(4)
C5 C4 C6 C7 2.9(6)
C4 C6 C7 C9 -0.6(7)
C12 N2 C8 C5 179.5(3)
Cu1 N2 C8 C5 -10.7(4)
C12 N2 C8 C9 -0.8(5)
Cu1 N2 C8 C9 169.0(3)
N1 C5 C8 N2 3.7(5)
C4 C5 C8 N2 -176.9(3)
N1 C5 C8 C9 -176.0(3)
C4 C5 C8 C9 3.4(5)
C6 C7 C9 C10 178.2(5)
C6 C7 C9 C8 -0.2(7)
N2 C8 C9 C10 0.6(6)
C5 C8 C9 C10 -179.7(4)
N2 C8 C9 C7 179.2(4)
C5 C8 C9 C7 -1.1(6)
C7 C9 C10 C11 -178.2(4)
C8 C9 C10 C11 0.2(7)
C9 C10 C11 C12 -0.9(7)
C8 N2 C12 C11 0.1(5)
Cu1 N2 C12 C11 -167.6(3)
C8 N2 C12 C14 -177.2(3)
Cu1 N2 C12 C14 15.1(5)
C10 C11 C12 N2 0.7(6)
C10 C11 C12 C14 178.0(4)
N1 C1 C13 C16 117.3(4)
C2 C1 C13 C16 -62.3(5)
N1 C1 C13 C15 -117.8(4)
C2 C1 C13 C15 62.6(5)
N2 C12 C14 C18 -134.2(4)
C11 C12 C14 C18 48.5(5)
N2 C12 C14 C17 99.8(4)
C11 C12 C14 C17 -77.5(5)
C40 P1 C19 C20 -17.4(3)
C34 P1 C19 C20 91.7(3)
Cu1 P1 C19 C20 -136.1(3)
C40 P1 C19 C24 163.5(2)
C34 P1 C19 C24 -87.4(3)
Cu1 P1 C19 C24 44.8(3)
C24 C19 C20 C21 -0.4(5)
P1 C19 C20 C21 -179.4(3)
C19 C20 C21 C22 -0.3(5)
C20 C21 C22 C23 0.2(5)
C21 C22 C23 C24 0.5(5)
C21 C22 C23 C31 179.1(3)
C30 O1 C24 C23 40.0(4)
C30 O1 C24 C19 -140.9(3)
C22 C23 C24 O1 177.7(3)
C31 C23 C24 O1 -0.9(4)
C22 C23 C24 C19 -1.2(5)
C31 C23 C24 C19 -179.9(3)
C20 C19 C24 O1 -177.8(3)
P1 C19 C24 O1 1.3(4)
C20 C19 C24 C23 1.2(5)
P1 C19 C24 C23 -179.7(2)
C52 P2 C25 C26 5.9(3)
C46 P2 C25 C26 -99.7(3)
Cu1 P2 C25 C26 131.0(3)
C52 P2 C25 C30 -172.2(2)
C46 P2 C25 C30 82.3(3)
Cu1 P2 C25 C30 -47.0(3)
C30 C25 C26 C27 -0.3(5)
P2 C25 C26 C27 -178.4(3)
C25 C26 C27 C28 -0.7(5)
C26 C27 C28 C29 0.6(5)
C27 C28 C29 C30 0.5(5)
C27 C28 C29 C31 -177.1(3)
C28 C29 C30 C25 -1.6(5)
C31 C29 C30 C25 176.1(3)
C28 C29 C30 O1 178.9(3)
C31 C29 C30 O1 -3.3(4)
C26 C25 C30 C29 1.5(5)
P2 C25 C30 C29 179.7(2)
C26 C25 C30 O1 -179.0(3)
P2 C25 C30 O1 -0.8(4)
C24 O1 C30 C29 -37.7(4)
C24 O1 C30 C25 142.8(3)
C30 C29 C31 C23 38.4(4)
C28 C29 C31 C23 -144.1(3)
C30 C29 C31 C32 161.1(3)
C28 C29 C31 C32 -21.4(5)
C30 C29 C31 C33 -78.4(3)
C28 C29 C31 C33 99.1(4)
C22 C23 C31 C29 145.3(3)
C24 C23 C31 C29 -36.1(4)
C22 C23 C31 C32 22.7(5)
C24 C23 C31 C32 -158.8(3)
C22 C23 C31 C33 -98.1(4)
C24 C23 C31 C33 80.4(4)
C40 P1 C34 C39 -138.5(3)
C19 P1 C34 C39 111.5(3)
Cu1 P1 C34 C39 -19.3(3)
C40 P1 C34 C35 42.1(3)
C19 P1 C34 C35 -68.0(3)
Cu1 P1 C34 C35 161.2(2)
C39 C34 C35 C36 2.1(5)
P1 C34 C35 C36 -178.5(3)
C34 C35 C36 C37 -0.4(6)
C35 C36 C37 C38 -1.2(6)
C36 C37 C38 C39 1.2(6)
C35 C34 C39 C38 -2.1(5)
P1 C34 C39 C38 178.4(3)
C37 C38 C39 C34 0.5(6)
C19 P1 C40 C41 -50.4(3)
C34 P1 C40 C41 -157.2(3)
Cu1 P1 C40 C41 75.2(3)
C19 P1 C40 C45 141.4(3)
C34 P1 C40 C45 34.6(3)
Cu1 P1 C40 C45 -93.1(3)
C45 C40 C41 C42 -0.5(5)
P1 C40 C41 C42 -168.8(3)
C40 C41 C42 C43 0.5(6)
C41 C42 C43 C44 -0.4(6)
C42 C43 C44 C45 0.3(6)
C43 C44 C45 C40 -0.2(6)
C41 C40 C45 C44 0.3(5)
P1 C40 C45 C44 168.8(3)
C52 P2 C46 C47 52.0(3)
C25 P2 C46 C47 158.1(2)
Cu1 P2 C46 C47 -75.0(3)
C52 P2 C46 C51 -130.3(3)
C25 P2 C46 C51 -24.2(3)
Cu1 P2 C46 C51 102.7(3)
C51 C46 C47 C48 -1.1(5)
P2 C46 C47 C48 176.8(3)
C46 C47 C48 C49 0.6(5)
C47 C48 C49 C50 0.3(6)
C48 C49 C50 C51 -0.7(6)
C49 C50 C51 C46 0.2(6)
C47 C46 C51 C50 0.6(5)
P2 C46 C51 C50 -177.1(3)
C46 P2 C52 C53 -143.8(3)
C25 P2 C52 C53 110.4(3)
Cu1 P2 C52 C53 -14.6(3)
C46 P2 C52 C57 36.8(3)
C25 P2 C52 C57 -68.9(3)
Cu1 P2 C52 C57 166.0(2)
C57 C52 C53 C54 1.8(5)
P2 C52 C53 C54 -177.5(3)
C52 C53 C54 C55 -0.6(5)
C53 C54 C55 C56 -0.5(6)
C54 C55 C56 C57 0.5(6)
C55 C56 C57 C52 0.7(5)
C53 C52 C57 C56 -1.9(5)
P2 C52 C57 C56 177.5(3)
C76 B1 C58 C59 131.7(3)
C70 B1 C58 C59 15.6(5)
C64 B1 C58 C59 -106.6(4)
C76 B1 C58 C63 -57.4(4)
C70 B1 C58 C63 -173.5(3)
C64 B1 C58 C63 64.3(4)
C63 C58 C59 F1 -177.8(3)
B1 C58 C59 F1 -6.5(5)
C63 C58 C59 C60 2.0(5)
B1 C58 C59 C60 173.3(3)
F1 C59 C60 F2 -1.7(5)
C58 C59 C60 F2 178.4(3)
F1 C59 C60 C61 178.6(3)
C58 C59 C60 C61 -1.3(5)
F2 C60 C61 F3 -0.5(5)
C59 C60 C61 F3 179.2(3)
F2 C60 C61 C62 179.7(3)
C59 C60 C61 C62 -0.5(5)
F3 C61 C62 C63 -178.3(3)
C60 C61 C62 C63 1.5(6)
F3 C61 C62 F4 2.3(5)
C60 C61 C62 F4 -177.9(3)
F4 C62 C63 F5 -0.2(5)
C61 C62 C63 F5 -179.5(3)
F4 C62 C63 C58 178.7(3)
C61 C62 C63 C58 -0.7(6)
C59 C58 C63 C62 -1.0(5)
B1 C58 C63 C62 -173.3(3)
C59 C58 C63 F5 177.8(3)
B1 C58 C63 F5 5.6(5)
C58 B1 C64 C69 -107.9(4)
C76 B1 C64 C69 13.5(5)
C70 B1 C64 C69 129.7(4)
C58 B1 C64 C65 62.7(4)
C76 B1 C64 C65 -175.8(3)
C70 B1 C64 C65 -59.7(4)
C69 C64 C65 F6 178.9(3)
B1 C64 C65 F6 6.8(5)
C69 C64 C65 C66 -0.8(5)
B1 C64 C65 C66 -172.9(3)
F6 C65 C66 F7 1.2(5)
C64 C65 C66 F7 -179.2(3)
F6 C65 C66 C67 -179.0(4)
C64 C65 C66 C67 0.7(6)
F7 C66 C67 F8 -0.6(7)
C65 C66 C67 F8 179.5(4)
F7 C66 C67 C68 178.9(4)
C65 C66 C67 C68 -1.0(7)
F8 C67 C68 F9 -0.3(7)
C66 C67 C68 F9 -179.8(4)
F8 C67 C68 C69 -179.0(4)
C66 C67 C68 C69 1.5(7)
C65 C64 C69 F10 -177.9(3)
B1 C64 C69 F10 -6.8(6)
C65 C64 C69 C68 1.3(6)
B1 C64 C69 C68 172.4(4)
F9 C68 C69 F10 -1.3(6)
C67 C68 C69 F10 177.5(4)
F9 C68 C69 C64 179.5(4)
C67 C68 C69 C64 -1.7(7)
C58 B1 C70 C75 -133.1(4)
C76 B1 C70 C75 104.3(4)
C64 B1 C70 C75 -18.5(5)
C58 B1 C70 C71 55.4(4)
C76 B1 C70 C71 -67.2(4)
C64 B1 C70 C71 170.0(3)
C75 C70 C71 F11 -176.7(3)
B1 C70 C71 F11 -4.1(5)
C75 C70 C71 C72 2.5(5)
B1 C70 C71 C72 175.1(3)
F11 C71 C72 F12 -2.6(5)
C70 C71 C72 F12 178.2(3)
F11 C71 C72 C73 176.6(3)
C70 C71 C72 C73 -2.6(6)
F12 C72 C73 F13 0.5(6)
C71 C72 C73 F13 -178.7(4)
F12 C72 C73 C74 -179.8(4)
C71 C72 C73 C74 1.0(6)
F13 C73 C74 F14 0.6(6)
C72 C73 C74 F14 -179.2(4)
F13 C73 C74 C75 -179.9(4)
C72 C73 C74 C75 0.4(6)
C71 C70 C75 F15 177.3(3)
B1 C70 C75 F15 5.3(6)
C71 C70 C75 C74 -0.9(6)
B1 C70 C75 C74 -173.0(4)
F14 C74 C75 F15 0.8(6)
C73 C74 C75 F15 -178.8(4)
F14 C74 C75 C70 179.1(4)
C73 C74 C75 C70 -0.5(7)
C58 B1 C76 C81 170.2(3)
C70 B1 C76 C81 -66.6(4)
C64 B1 C76 C81 56.3(4)
C58 B1 C76 C77 -13.9(5)
C70 B1 C76 C77 109.2(4)
C64 B1 C76 C77 -127.9(4)
C81 C76 C77 F16 178.3(3)
B1 C76 C77 F16 2.2(5)
C81 C76 C77 C78 -2.8(5)
B1 C76 C77 C78 -178.8(3)
F16 C77 C78 F17 1.8(5)
C76 C77 C78 F17 -177.2(3)
F16 C77 C78 C79 -179.5(3)
C76 C77 C78 C79 1.6(6)
F17 C78 C79 F18 0.3(6)
C77 C78 C79 F18 -178.5(3)
F17 C78 C79 C80 179.0(3)
C77 C78 C79 C80 0.3(6)
F18 C79 C80 F19 -1.2(6)
C78 C79 C80 F19 180.0(4)
F18 C79 C80 C81 178.3(3)
C78 C79 C80 C81 -0.5(6)
F19 C80 C81 F20 -1.1(5)
C79 C80 C81 F20 179.5(3)
F19 C80 C81 C76 178.5(3)
C79 C80 C81 C76 -1.0(6)
C77 C76 C81 F20 -177.9(3)
B1 C76 C81 F20 -1.5(5)
C77 C76 C81 C80 2.6(5)
B1 C76 C81 C80 179.0(3)
